data_7003281
loop_
_publ_author_name
'Izod, Keith'
'Stewart, John C.'
'Clegg, William'
'Harrington, Ross W.'

_publ_section_title
;
 Alkali metal complexes of a naphthylamine-substituted phosphanide
;
_journal_issue 3
_journal_name_full 'Dalton Transactions'
_journal_page_first 363
_journal_paper_doi 10.1039/b715145d
_journal_year 2008
_chemical_formula_moiety 'C28 H54 K N4 P Si2'
_chemical_formula_sum 'C28 H54 K N4 P Si2'
_chemical_formula_weight 573.00
_chemical_name_systematic
;
?
;
_space_group_IT_number 14
_symmetry_cell_setting monoclinic
_symmetry_space_group_name_Hall '-P 2ybc'
_symmetry_space_group_name_H-M 'P 1 21/c 1'
_atom_sites_solution_hydrogens geom
_atom_sites_solution_primary direct
_atom_sites_solution_secondary difmap
_audit_creation_method SHELXL-97
_cell_angle_alpha 90.00
_cell_angle_beta 102.932(4)
_cell_angle_gamma 90.00
_cell_formula_units_Z 4
_cell_length_a 9.814(2)
_cell_length_b 16.820(4)
_cell_length_c 21.700(6)
_cell_measurement_reflns_used 9200
_cell_measurement_temperature 150(2)
_cell_measurement_theta_max 28.2
_cell_measurement_theta_min 2.26
_cell_volume 3491.2(15)
_computing_cell_refinement 'Bruker SAINT'
_computing_data_collection 'Bruker SMART'
_computing_data_reduction 'Bruker SAINT'
_computing_molecular_graphics 'Bruker SHELXTL'
_computing_publication_material 'Bruker SHELXTL and local programs'
_computing_structure_refinement 'Bruker SHELXTL'
_computing_structure_solution SIR97
_diffrn_ambient_temperature 150(2)
_diffrn_measured_fraction_theta_full 0.988
_diffrn_measured_fraction_theta_max 0.988
_diffrn_measurement_device_type 'Bruker SMART 1K CCD diffractometer'
_diffrn_measurement_method 'thin-slice \w scans'
_diffrn_radiation_monochromator graphite
_diffrn_radiation_source 'sealed tube'
_diffrn_radiation_type MoK\a
_diffrn_radiation_wavelength 0.71073
_diffrn_reflns_av_R_equivalents 0.0621
_diffrn_reflns_av_sigmaI/netI 0.0680
_diffrn_reflns_limit_h_max 11
_diffrn_reflns_limit_h_min -12
_diffrn_reflns_limit_k_max 19
_diffrn_reflns_limit_k_min -20
_diffrn_reflns_limit_l_max 26
_diffrn_reflns_limit_l_min -26
_diffrn_reflns_number 22770
_diffrn_reflns_theta_full 26.00
_diffrn_reflns_theta_max 26.00
_diffrn_reflns_theta_min 0.96
_diffrn_standards_number 0
_exptl_absorpt_coefficient_mu 0.288
_exptl_absorpt_correction_T_max 0.975
_exptl_absorpt_correction_T_min 0.920
_exptl_absorpt_correction_type multi-scan
_exptl_absorpt_process_details SADABS
_exptl_crystal_colour red
_exptl_crystal_density_diffrn 1.090
_exptl_crystal_density_method 'not measured'
_exptl_crystal_description rod
_exptl_crystal_F_000 1248
_exptl_crystal_size_max 0.30
_exptl_crystal_size_mid 0.10
_exptl_crystal_size_min 0.10
_refine_diff_density_max 0.380
_refine_diff_density_min -0.603
_refine_diff_density_rms 0.070
_refine_ls_extinction_method none
_refine_ls_goodness_of_fit_ref 1.083
_refine_ls_hydrogen_treatment constr
_refine_ls_matrix_type full
_refine_ls_number_parameters 339
_refine_ls_number_reflns 6856
_refine_ls_number_restraints 0
_refine_ls_restrained_S_all 1.083
_refine_ls_R_factor_all 0.0800
_refine_ls_R_factor_gt 0.0449
_refine_ls_shift/su_max 0.003
_refine_ls_shift/su_mean 0.000
_refine_ls_structure_factor_coef Fsqd
_refine_ls_weighting_details 'calc w=1/[\s^2^(Fo^2^)+(0.0280P)^2^+2.0832P] where P=(Fo^2^+2Fc^2^)/3'
_refine_ls_weighting_scheme calc
_refine_ls_wR_factor_gt 0.0849
_refine_ls_wR_factor_ref 0.0999
_reflns_number_gt 5143
_reflns_number_total 6856
_reflns_threshold_expression I>2\s(I)
_cod_data_source_file b715145d.txt
_cod_data_source_block ki292_4
_cod_original_cell_volume 3491.3(15)
_cod_original_sg_symbol_H-M 'P 21/c'
_cod_database_code 7003281

loop_
_symmetry_equiv_pos_as_xyz
'x, y, z'
'-x, y+1/2, -z+1/2'
'-x, -y, -z'
'x, -y-1/2, z-1/2'

loop_
_atom_site_label
_atom_site_type_symbol
_atom_site_fract_x
_atom_site_fract_y
_atom_site_fract_z
_atom_site_U_iso_or_equiv
_atom_site_adp_type
_atom_site_occupancy
_atom_site_symmetry_multiplicity
_atom_site_calc_flag
_atom_site_refinement_flags
_atom_site_disorder_assembly
_atom_site_disorder_group
K K 0.78795(8) 0.08892(4) 0.27969(4) 0.02822(18) Uani 1 1 d . . .
P P 1.03709(10) 0.15066(5) 0.38732(4) 0.02162(19) Uani 1 1 d . . .
Si1 Si 0.87073(11) 0.27648(6) 0.43633(5) 0.0280(2) Uani 1 1 d . . .
Si2 Si 1.20831(11) 0.27571(5) 0.47460(5) 0.0262(2) Uani 1 1 d . . .
N1 N 1.0466(3) -0.01218(15) 0.35033(13) 0.0267(7) Uani 1 1 d . . .
N2 N 0.6729(3) 0.18756(16) 0.17388(14) 0.0313(7) Uani 1 1 d . . .
N3 N 0.6040(3) 0.01224(16) 0.17902(14) 0.0312(7) Uani 1 1 d . . .
N4 N 0.5568(3) 0.01709(17) 0.31241(15) 0.0371(8) Uani 1 1 d . . .
C1 C 1.0433(4) 0.25826(17) 0.41461(15) 0.0228(7) Uani 1 1 d . . .
H1A H 1.0461 0.2924 0.3772 0.027 Uiso 1 1 calc R . .
C2 C 0.8166(4) 0.1934(2) 0.48382(18) 0.0389(10) Uani 1 1 d . . .
H2A H 0.8125 0.1435 0.4602 0.058 Uiso 1 1 calc R . .
H2B H 0.7243 0.2051 0.4918 0.058 Uiso 1 1 calc R . .
H2C H 0.8849 0.1884 0.5242 0.058 Uiso 1 1 calc R . .
C3 C 0.8671(5) 0.3705(2) 0.48324(18) 0.0430(11) Uani 1 1 d . . .
H3A H 0.7723 0.3794 0.4892 0.065 Uiso 1 1 calc R . .
H3B H 0.8953 0.4155 0.4603 0.065 Uiso 1 1 calc R . .
H3C H 0.9320 0.3653 0.5246 0.065 Uiso 1 1 calc R . .
C4 C 0.7334(4) 0.2890(2) 0.36227(18) 0.0394(10) Uani 1 1 d . . .
H4A H 0.7413 0.2461 0.3327 0.059 Uiso 1 1 calc R . .
H4B H 0.7459 0.3404 0.3430 0.059 Uiso 1 1 calc R . .
H4C H 0.6409 0.2871 0.3722 0.059 Uiso 1 1 calc R . .
C5 C 1.2319(4) 0.3842(2) 0.49534(18) 0.0395(10) Uani 1 1 d . . .
H5A H 1.1571 0.4017 0.5155 0.059 Uiso 1 1 calc R . .
H5B H 1.2281 0.4153 0.4568 0.059 Uiso 1 1 calc R . .
H5C H 1.3226 0.3923 0.5245 0.059 Uiso 1 1 calc R . .
C6 C 1.2045(4) 0.2178(2) 0.54784(15) 0.0356(9) Uani 1 1 d . . .
H6A H 1.1922 0.1612 0.5373 0.053 Uiso 1 1 calc R . .
H6B H 1.1266 0.2363 0.5656 0.053 Uiso 1 1 calc R . .
H6C H 1.2927 0.2255 0.5790 0.053 Uiso 1 1 calc R . .
C7 C 1.3687(4) 0.2421(2) 0.44801(18) 0.0386(9) Uani 1 1 d . . .
H7A H 1.3541 0.1880 0.4310 0.058 Uiso 1 1 calc R . .
H7B H 1.4492 0.2426 0.4841 0.058 Uiso 1 1 calc R . .
H7C H 1.3863 0.2780 0.4151 0.058 Uiso 1 1 calc R . .
C8 C 1.1077(3) 0.15302(18) 0.31720(15) 0.0206(7) Uani 1 1 d . . .
C9 C 1.1642(3) 0.22274(18) 0.29614(15) 0.0247(7) Uani 1 1 d . . .
H9A H 1.1767 0.2676 0.3234 0.030 Uiso 1 1 calc R . .
C10 C 1.2027(4) 0.23041(19) 0.23858(15) 0.0280(8) Uani 1 1 d . . .
H10A H 1.2418 0.2791 0.2286 0.034 Uiso 1 1 calc R . .
C11 C 1.1853(4) 0.16893(19) 0.19589(16) 0.0272(8) Uani 1 1 d . . .
H11A H 1.2082 0.1755 0.1559 0.033 Uiso 1 1 calc R . .
C12 C 1.1325(3) 0.09556(19) 0.21254(15) 0.0230(7) Uani 1 1 d . . .
C13 C 1.1048(4) 0.0343(2) 0.16709(17) 0.0289(8) Uani 1 1 d . . .
H13A H 1.1228 0.0430 0.1264 0.035 Uiso 1 1 calc R . .
C14 C 1.0528(4) -0.0371(2) 0.18047(18) 0.0357(9) Uani 1 1 d . . .
H14A H 1.0276 -0.0761 0.1482 0.043 Uiso 1 1 calc R . .
C15 C 1.0364(4) -0.0532(2) 0.24164(18) 0.0323(9) Uani 1 1 d . . .
H15A H 1.0067 -0.1045 0.2514 0.039 Uiso 1 1 calc R . .
C16 C 1.0628(3) 0.00471(18) 0.28831(16) 0.0230(7) Uani 1 1 d . . .
C17 C 1.1031(3) 0.08384(18) 0.27424(15) 0.0198(7) Uani 1 1 d . . .
C18 C 0.9550(4) -0.0780(2) 0.3580(2) 0.0414(10) Uani 1 1 d . . .
H18A H 0.8651 -0.0722 0.3277 0.062 Uiso 1 1 calc R . .
H18B H 0.9397 -0.0776 0.4011 0.062 Uiso 1 1 calc R . .
H18C H 0.9986 -0.1284 0.3503 0.062 Uiso 1 1 calc R . .
C19 C 1.1784(4) -0.0170(2) 0.39713(17) 0.0333(9) Uani 1 1 d . . .
H19A H 1.2363 0.0292 0.3929 0.050 Uiso 1 1 calc R . .
H19B H 1.2277 -0.0657 0.3903 0.050 Uiso 1 1 calc R . .
H19C H 1.1597 -0.0178 0.4396 0.050 Uiso 1 1 calc R . .
C20 C 0.8100(4) 0.1941(3) 0.1567(2) 0.0490(11) Uani 1 1 d . . .
H20A H 0.8747 0.2240 0.1895 0.074 Uiso 1 1 calc R . .
H20B H 0.7985 0.2218 0.1161 0.074 Uiso 1 1 calc R . .
H20C H 0.8477 0.1408 0.1531 0.074 Uiso 1 1 calc R . .
C21 C 0.6191(5) 0.2671(2) 0.1815(2) 0.0535(12) Uani 1 1 d . . .
H21A H 0.5307 0.2628 0.1952 0.080 Uiso 1 1 calc R . .
H21B H 0.6033 0.2955 0.1411 0.080 Uiso 1 1 calc R . .
H21C H 0.6871 0.2964 0.2134 0.080 Uiso 1 1 calc R . .
C22 C 0.5720(4) 0.1451(2) 0.12482(17) 0.0396(10) Uani 1 1 d . . .
H22A H 0.5721 0.1696 0.0833 0.047 Uiso 1 1 calc R . .
H22B H 0.4774 0.1523 0.1329 0.047 Uiso 1 1 calc R . .
C23 C 0.5998(5) 0.0573(2) 0.12090(18) 0.0432(10) Uani 1 1 d . . .
H23A H 0.5262 0.0342 0.0868 0.052 Uiso 1 1 calc R . .
H23B H 0.6903 0.0503 0.1086 0.052 Uiso 1 1 calc R . .
C24 C 0.6533(4) -0.0689(2) 0.1704(2) 0.0454(11) Uani 1 1 d . . .
H24A H 0.6625 -0.0988 0.2099 0.068 Uiso 1 1 calc R . .
H24B H 0.7443 -0.0662 0.1590 0.068 Uiso 1 1 calc R . .
H24C H 0.5858 -0.0956 0.1366 0.068 Uiso 1 1 calc R . .
C25 C 0.4666(4) 0.0094(2) 0.19573(18) 0.0378(10) Uani 1 1 d . . .
H25A H 0.4021 -0.0221 0.1632 0.045 Uiso 1 1 calc R . .
H25B H 0.4290 0.0642 0.1942 0.045 Uiso 1 1 calc R . .
C26 C 0.4665(4) -0.0254(2) 0.2596(2) 0.0409(10) Uani 1 1 d . . .
H26A H 0.3696 -0.0252 0.2658 0.049 Uiso 1 1 calc R . .
H26B H 0.4975 -0.0815 0.2603 0.049 Uiso 1 1 calc R . .
C27 C 0.5777(5) -0.0297(3) 0.3709(2) 0.0571(13) Uani 1 1 d . . .
H27A H 0.6183 -0.0814 0.3644 0.086 Uiso 1 1 calc R . .
H27B H 0.4876 -0.0377 0.3824 0.086 Uiso 1 1 calc R . .
H27C H 0.6413 -0.0012 0.4050 0.086 Uiso 1 1 calc R . .
C28 C 0.4959(4) 0.0946(2) 0.32326(19) 0.0420(10) Uani 1 1 d . . .
H28A H 0.4886 0.1282 0.2858 0.063 Uiso 1 1 calc R . .
H28B H 0.5559 0.1207 0.3598 0.063 Uiso 1 1 calc R . .
H28C H 0.4026 0.0865 0.3314 0.063 Uiso 1 1 calc R . .

loop_
_atom_site_aniso_label
_atom_site_aniso_U_11
_atom_site_aniso_U_22
_atom_site_aniso_U_33
_atom_site_aniso_U_23
_atom_site_aniso_U_13
_atom_site_aniso_U_12
K 0.0217(4) 0.0294(4) 0.0314(4) 0.0014(3) 0.0014(3) -0.0026(4)
P 0.0256(5) 0.0193(4) 0.0203(4) -0.0003(4) 0.0058(4) -0.0010(4)
Si1 0.0310(6) 0.0265(5) 0.0287(5) 0.0005(4) 0.0115(5) 0.0034(5)
Si2 0.0313(6) 0.0240(5) 0.0220(5) -0.0019(4) 0.0029(4) -0.0036(4)
N1 0.0268(18) 0.0202(14) 0.0361(17) 0.0052(12) 0.0132(14) -0.0004(12)
N2 0.0310(18) 0.0269(15) 0.0341(17) 0.0033(13) 0.0031(15) 0.0018(14)
N3 0.0275(18) 0.0244(15) 0.0384(18) -0.0029(14) 0.0007(15) 0.0031(13)
N4 0.0277(17) 0.0345(17) 0.049(2) 0.0113(15) 0.0093(17) 0.0013(15)
C1 0.0288(19) 0.0196(16) 0.0203(17) 0.0009(13) 0.0063(16) -0.0020(15)
C2 0.042(2) 0.039(2) 0.041(2) 0.0076(18) 0.021(2) 0.0040(18)
C3 0.052(3) 0.040(2) 0.042(2) -0.0088(18) 0.020(2) 0.0081(19)
C4 0.033(2) 0.034(2) 0.050(3) 0.0038(18) 0.0049(19) 0.0054(17)
C5 0.045(3) 0.031(2) 0.037(2) -0.0059(16) -0.001(2) -0.0074(18)
C6 0.046(3) 0.036(2) 0.0215(19) 0.0014(16) -0.0001(17) -0.0054(19)
C7 0.032(2) 0.043(2) 0.037(2) -0.0003(17) -0.0006(19) -0.0024(18)
C8 0.0187(18) 0.0197(15) 0.0220(17) 0.0031(13) 0.0017(14) 0.0012(14)
C9 0.0280(19) 0.0184(15) 0.0275(18) -0.0009(15) 0.0058(16) 0.0008(15)
C10 0.032(2) 0.0229(16) 0.0294(19) 0.0074(15) 0.0089(17) -0.0008(16)
C11 0.031(2) 0.0306(18) 0.0232(18) 0.0038(14) 0.0118(17) 0.0023(16)
C12 0.0203(17) 0.0268(17) 0.0225(18) 0.0013(14) 0.0064(15) 0.0049(15)
C13 0.023(2) 0.036(2) 0.028(2) -0.0066(15) 0.0057(16) 0.0055(16)
C14 0.032(2) 0.036(2) 0.038(2) -0.0153(17) 0.0055(19) -0.0013(17)
C15 0.028(2) 0.0230(17) 0.047(2) -0.0044(16) 0.0103(19) 0.0003(16)
C16 0.0177(18) 0.0189(15) 0.033(2) -0.0007(14) 0.0057(16) 0.0009(13)
C17 0.0159(16) 0.0188(15) 0.0235(18) -0.0005(13) 0.0021(15) 0.0014(14)
C18 0.043(2) 0.027(2) 0.058(3) 0.0070(18) 0.021(2) -0.0072(18)
C19 0.037(2) 0.0299(18) 0.034(2) 0.0121(16) 0.0097(19) 0.0073(17)
C20 0.039(3) 0.054(3) 0.054(3) 0.011(2) 0.009(2) -0.003(2)
C21 0.068(3) 0.034(2) 0.057(3) 0.004(2) 0.011(3) 0.011(2)
C22 0.040(2) 0.039(2) 0.034(2) 0.0063(18) -0.0030(19) 0.0037(19)
C23 0.047(3) 0.040(2) 0.036(2) -0.0060(19) -0.004(2) 0.000(2)
C24 0.042(3) 0.033(2) 0.061(3) -0.0083(19) 0.011(2) 0.0096(18)
C25 0.021(2) 0.035(2) 0.053(3) -0.0094(18) 0.0003(19) -0.0016(16)
C26 0.025(2) 0.0311(19) 0.068(3) -0.0020(19) 0.015(2) -0.0042(17)
C27 0.042(3) 0.063(3) 0.070(3) 0.031(2) 0.020(2) 0.004(2)
C28 0.036(2) 0.040(2) 0.050(3) 0.0009(19) 0.010(2) 0.0026(19)

loop_
_atom_type_symbol
_atom_type_description
_atom_type_scat_dispersion_real
_atom_type_scat_dispersion_imag
_atom_type_scat_source
C C 0.0033 0.0016 'International Tables Vol C Tables 4.2.6.8 and 6.1.1.4'
H H 0.0000 0.0000 'International Tables Vol C Tables 4.2.6.8 and 6.1.1.4'
K K 0.2009 0.2494 'International Tables Vol C Tables 4.2.6.8 and 6.1.1.4'
N N 0.0061 0.0033 'International Tables Vol C Tables 4.2.6.8 and 6.1.1.4'
P P 0.1023 0.0942 'International Tables Vol C Tables 4.2.6.8 and 6.1.1.4'
Si Si 0.0817 0.0704 'International Tables Vol C Tables 4.2.6.8 and 6.1.1.4'

loop_
_geom_angle_atom_site_label_1
_geom_angle_atom_site_label_2
_geom_angle_atom_site_label_3
_geom_angle
_geom_angle_site_symmetry_1
_geom_angle_site_symmetry_3
_geom_angle_publ_flag
N4 K N3 65.40(9) . . ?
N4 K N2 104.96(9) . . ?
N3 K N2 64.69(8) . . ?
N4 K N1 104.71(8) . . ?
N3 K N1 115.89(8) . . ?
N2 K N1 146.65(9) . . ?
N4 K P 119.49(7) . . ?
N3 K P 168.82(7) . . ?
N2 K P 120.39(7) . . ?
N1 K P 53.95(5) . . ?
C8 P C1 104.45(14) . . ?
C8 P K 76.35(11) . . ?
C1 P K 120.63(11) . . ?
C4 Si1 C2 108.55(18) . . ?
C4 Si1 C1 108.66(17) . . ?
C2 Si1 C1 113.35(16) . . ?
C4 Si1 C3 105.87(18) . . ?
C2 Si1 C3 106.57(17) . . ?
C1 Si1 C3 113.49(17) . . ?
C1 Si2 C6 109.41(16) . . ?
C1 Si2 C7 113.28(16) . . ?
C6 Si2 C7 106.31(17) . . ?
C1 Si2 C5 111.19(16) . . ?
C6 Si2 C5 109.08(17) . . ?
C7 Si2 C5 107.39(18) . . ?
C16 N1 C19 113.7(3) . . ?
C16 N1 C18 117.5(3) . . ?
C19 N1 C18 110.6(3) . . ?
C16 N1 K 71.33(17) . . ?
C19 N1 K 149.5(2) . . ?
C18 N1 K 90.8(2) . . ?
C21 N2 C22 109.0(3) . . ?
C21 N2 C20 109.4(3) . . ?
C22 N2 C20 111.0(3) . . ?
C21 N2 K 122.0(2) . . ?
C22 N2 K 112.5(2) . . ?
C20 N2 K 91.6(2) . . ?
C23 N3 C24 108.5(3) . . ?
C23 N3 C25 112.2(3) . . ?
C24 N3 C25 110.2(3) . . ?
C23 N3 K 108.7(2) . . ?
C24 N3 K 110.6(2) . . ?
C25 N3 K 106.7(2) . . ?
C26 N4 C27 110.9(3) . . ?
C26 N4 C28 111.1(3) . . ?
C27 N4 C28 108.6(3) . . ?
C26 N4 K 113.2(2) . . ?
C27 N4 K 119.1(2) . . ?
C28 N4 K 92.3(2) . . ?
Si2 C1 Si1 119.37(17) . . ?
Si2 C1 P 109.29(16) . . ?
Si1 C1 P 105.37(16) . . ?
Si2 C1 H1A 107.4 . . ?
Si1 C1 H1A 107.4 . . ?
P C1 H1A 107.4 . . ?
Si1 C2 H2A 109.5 . . ?
Si1 C2 H2B 109.5 . . ?
H2A C2 H2B 109.5 . . ?
Si1 C2 H2C 109.5 . . ?
H2A C2 H2C 109.5 . . ?
H2B C2 H2C 109.5 . . ?
Si1 C3 H3A 109.5 . . ?
Si1 C3 H3B 109.5 . . ?
H3A C3 H3B 109.5 . . ?
Si1 C3 H3C 109.5 . . ?
H3A C3 H3C 109.5 . . ?
H3B C3 H3C 109.5 . . ?
Si1 C4 H4A 109.5 . . ?
Si1 C4 H4B 109.5 . . ?
H4A C4 H4B 109.5 . . ?
Si1 C4 H4C 109.5 . . ?
H4A C4 H4C 109.5 . . ?
H4B C4 H4C 109.5 . . ?
Si2 C5 H5A 109.5 . . ?
Si2 C5 H5B 109.5 . . ?
H5A C5 H5B 109.5 . . ?
Si2 C5 H5C 109.5 . . ?
H5A C5 H5C 109.5 . . ?
H5B C5 H5C 109.5 . . ?
Si2 C6 H6A 109.5 . . ?
Si2 C6 H6B 109.5 . . ?
H6A C6 H6B 109.5 . . ?
Si2 C6 H6C 109.5 . . ?
H6A C6 H6C 109.5 . . ?
H6B C6 H6C 109.5 . . ?
Si2 C7 H7A 109.5 . . ?
Si2 C7 H7B 109.5 . . ?
H7A C7 H7B 109.5 . . ?
Si2 C7 H7C 109.5 . . ?
H7A C7 H7C 109.5 . . ?
H7B C7 H7C 109.5 . . ?
C9 C8 C17 113.9(3) . . ?
C9 C8 P 122.8(2) . . ?
C17 C8 P 123.2(2) . . ?
C10 C9 C8 124.9(3) . . ?
C10 C9 H9A 117.6 . . ?
C8 C9 H9A 117.6 . . ?
C11 C10 C9 121.2(3) . . ?
C11 C10 H10A 119.4 . . ?
C9 C10 H10A 119.4 . . ?
C10 C11 C12 118.8(3) . . ?
C10 C11 H11A 120.6 . . ?
C12 C11 H11A 120.6 . . ?
C13 C12 C11 118.9(3) . . ?
C13 C12 C17 120.1(3) . . ?
C11 C12 C17 121.0(3) . . ?
C14 C13 C12 121.2(3) . . ?
C14 C13 H13A 119.4 . . ?
C12 C13 H13A 119.4 . . ?
C13 C14 C15 120.1(3) . . ?
C13 C14 H14A 120.0 . . ?
C15 C14 H14A 120.0 . . ?
C16 C15 C14 121.0(3) . . ?
C16 C15 H15A 119.5 . . ?
C14 C15 H15A 119.5 . . ?
C15 C16 N1 120.7(3) . . ?
C15 C16 C17 120.6(3) . . ?
N1 C16 C17 118.7(3) . . ?
C16 C17 C12 116.3(3) . . ?
C16 C17 C8 124.2(3) . . ?
C12 C17 C8 119.4(3) . . ?
N1 C18 H18A 109.5 . . ?
N1 C18 H18B 109.5 . . ?
H18A C18 H18B 109.5 . . ?
N1 C18 H18C 109.5 . . ?
H18A C18 H18C 109.5 . . ?
H18B C18 H18C 109.5 . . ?
N1 C19 H19A 109.5 . . ?
N1 C19 H19B 109.5 . . ?
H19A C19 H19B 109.5 . . ?
N1 C19 H19C 109.5 . . ?
H19A C19 H19C 109.5 . . ?
H19B C19 H19C 109.5 . . ?
N2 C20 H20A 109.5 . . ?
N2 C20 H20B 109.5 . . ?
H20A C20 H20B 109.5 . . ?
N2 C20 H20C 109.5 . . ?
H20A C20 H20C 109.5 . . ?
H20B C20 H20C 109.5 . . ?
N2 C21 H21A 109.5 . . ?
N2 C21 H21B 109.5 . . ?
H21A C21 H21B 109.5 . . ?
N2 C21 H21C 109.5 . . ?
H21A C21 H21C 109.5 . . ?
H21B C21 H21C 109.5 . . ?
N2 C22 C23 114.6(3) . . ?
N2 C22 H22A 108.6 . . ?
C23 C22 H22A 108.6 . . ?
N2 C22 H22B 108.6 . . ?
C23 C22 H22B 108.6 . . ?
H22A C22 H22B 107.6 . . ?
N3 C23 C22 115.4(3) . . ?
N3 C23 H23A 108.4 . . ?
C22 C23 H23A 108.4 . . ?
N3 C23 H23B 108.4 . . ?
C22 C23 H23B 108.4 . . ?
H23A C23 H23B 107.5 . . ?
N3 C24 H24A 109.5 . . ?
N3 C24 H24B 109.5 . . ?
H24A C24 H24B 109.5 . . ?
N3 C24 H24C 109.5 . . ?
H24A C24 H24C 109.5 . . ?
H24B C24 H24C 109.5 . . ?
N3 C25 C26 115.4(3) . . ?
N3 C25 H25A 108.4 . . ?
C26 C25 H25A 108.4 . . ?
K C25 H25A 157.7 . . ?
N3 C25 H25B 108.4 . . ?
C26 C25 H25B 108.4 . . ?
K C25 H25B 87.0 . . ?
H25A C25 H25B 107.5 . . ?
N4 C26 C25 113.9(3) . . ?
N4 C26 H26A 108.8 . . ?
C25 C26 H26A 108.8 . . ?
N4 C26 H26B 108.8 . . ?
C25 C26 H26B 108.8 . . ?
H26A C26 H26B 107.7 . . ?
N4 C27 H27A 109.5 . . ?
N4 C27 H27B 109.5 . . ?
H27A C27 H27B 109.5 . . ?
N4 C27 H27C 109.5 . . ?
H27A C27 H27C 109.5 . . ?
H27B C27 H27C 109.5 . . ?
N4 C28 H28A 109.5 . . ?
N4 C28 H28B 109.5 . . ?
H28A C28 H28B 109.5 . . ?
N4 C28 H28C 109.5 . . ?
H28A C28 H28C 109.5 . . ?
H28B C28 H28C 109.5 . . ?

loop_
_geom_bond_atom_site_label_1
_geom_bond_atom_site_label_2
_geom_bond_distance
_geom_bond_site_symmetry_2
_geom_bond_publ_flag
K N4 2.799(3) . ?
K N3 2.816(3) . ?
K N2 2.853(3) . ?
K N1 3.154(3) . ?
K P 3.1552(13) . ?
P C8 1.808(3) . ?
P C1 1.901(3) . ?
Si1 C4 1.864(4) . ?
Si1 C2 1.882(4) . ?
Si1 C1 1.882(4) . ?
Si1 C3 1.885(4) . ?
Si2 C1 1.860(4) . ?
Si2 C6 1.872(3) . ?
Si2 C7 1.881(4) . ?
Si2 C5 1.882(4) . ?
N1 C16 1.419(4) . ?
N1 C19 1.457(4) . ?
N1 C18 1.459(4) . ?
N2 C21 1.462(5) . ?
N2 C22 1.467(4) . ?
N2 C20 1.478(5) . ?
N3 C23 1.464(5) . ?
N3 C24 1.473(4) . ?
N3 C25 1.474(5) . ?
N4 C26 1.468(5) . ?
N4 C27 1.468(5) . ?
N4 C28 1.475(5) . ?
C1 H1A 1.000 . ?
C2 H2A 0.980 . ?
C2 H2B 0.980 . ?
C2 H2C 0.980 . ?
C3 H3A 0.980 . ?
C3 H3B 0.980 . ?
C3 H3C 0.980 . ?
C4 H4A 0.980 . ?
C4 H4B 0.980 . ?
C4 H4C 0.980 . ?
C5 H5A 0.980 . ?
C5 H5B 0.980 . ?
C5 H5C 0.980 . ?
C6 H6A 0.980 . ?
C6 H6B 0.980 . ?
C6 H6C 0.980 . ?
C7 H7A 0.980 . ?
C7 H7B 0.980 . ?
C7 H7C 0.980 . ?
C8 C9 1.416(4) . ?
C8 C17 1.485(4) . ?
C9 C10 1.390(5) . ?
C9 H9A 0.950 . ?
C10 C11 1.373(5) . ?
C10 H10A 0.950 . ?
C11 C12 1.416(5) . ?
C11 H11A 0.950 . ?
C12 C13 1.411(4) . ?
C12 C17 1.445(4) . ?
C13 C14 1.361(5) . ?
C13 H13A 0.950 . ?
C14 C15 1.399(5) . ?
C14 H14A 0.950 . ?
C15 C16 1.387(5) . ?
C15 H15A 0.950 . ?
C16 C17 1.441(4) . ?
C18 H18A 0.980 . ?
C18 H18B 0.980 . ?
C18 H18C 0.980 . ?
C19 H19A 0.980 . ?
C19 H19B 0.980 . ?
C19 H19C 0.980 . ?
C20 H20A 0.980 . ?
C20 H20B 0.980 . ?
C20 H20C 0.980 . ?
C21 H21A 0.980 . ?
C21 H21B 0.980 . ?
C21 H21C 0.980 . ?
C22 C23 1.508(5) . ?
C22 H22A 0.990 . ?
C22 H22B 0.990 . ?
C23 H23A 0.990 . ?
C23 H23B 0.990 . ?
C24 H24A 0.980 . ?
C24 H24B 0.980 . ?
C24 H24C 0.980 . ?
C25 C26 1.504(5) . ?
C25 H25A 0.990 . ?
C25 H25B 0.990 . ?
C26 H26A 0.990 . ?
C26 H26B 0.990 . ?
C27 H27A 0.980 . ?
C27 H27B 0.980 . ?
C27 H27C 0.980 . ?
C28 H28A 0.980 . ?
C28 H28B 0.980 . ?
C28 H28C 0.980 . ?
